data_7100331
_journal_name_full 'Chemical Communications'
_journal_paper_doi 10.1039/b415852k
_journal_year 2005
_chemical_formula_sum 'C6.5 H8 B0.5 Cl2 N2 S Ta0.5'
_chemical_formula_weight 312.99
_space_group_IT_number 62
_symmetry_cell_setting orthorhombic
_symmetry_space_group_name_Hall '-P 2ac 2n'
_symmetry_space_group_name_H-M 'P n m a'
_cell_angle_alpha 90
_cell_angle_beta 90
_cell_angle_gamma 90
_cell_formula_units_Z 8
_cell_length_a 11.343(5)
_cell_length_b 12.087(5)
_cell_length_c 13.837(5)
_cell_measurement_temperature 200(2)
_cell_volume 1897.1(13)
_diffrn_ambient_temperature 200(2)
_exptl_crystal_density_diffrn 2.192
_cod_original_formula_sum 'C6.50 H8 B0.50 Cl2 N2 S Ta0.50'
_cod_database_code 7100331

loop_
_symmetry_equiv_pos_as_xyz
'x, y, z'
'-x+1/2, -y, z+1/2'
'x+1/2, -y+1/2, -z+1/2'
'-x, y+1/2, -z'
'-x, -y, -z'
'x-1/2, y, -z-1/2'
'-x-1/2, y-1/2, z-1/2'
'x, -y-1/2, z'

loop_
_atom_site_label
_atom_site_type_symbol
_atom_site_fract_x
_atom_site_fract_y
_atom_site_fract_z
_atom_site_U_iso_or_equiv
_atom_site_adp_type
_atom_site_occupancy
_atom_site_symmetry_multiplicity
_atom_site_calc_flag
_atom_site_refinement_flags
_atom_site_disorder_assembly
_atom_site_disorder_group
Ta1 Ta 0.329293(16) 0.2500 0.082317(15) 0.02335(12) Uani 1 2 d S . .
Cl1 Cl 0.25095(8) 0.38959(9) 0.19312(7) 0.0369(2) Uani 1 1 d . . .
C1 C 0.4824(5) 0.2500 0.2040(5) 0.0385(13) Uani 1 2 d S . .
H1 H 0.4590 0.2500 0.2699 0.046 Uiso 1 2 calc SR . .
B1 B 0.2194(6) 0.2500 -0.2200(5) 0.0309(12) Uani 1 2 d S . .
Cl2 Cl 0.12121(10) 0.2500 0.03561(9) 0.0283(3) Uani 1 2 d S . .
C2 C 0.5027(3) 0.1564(4) 0.1468(3) 0.0345(9) Uani 1 1 d . . .
H2 H 0.4960 0.0817 0.1674 0.041 Uiso 1 1 calc R . .
Cl3 Cl 0.18652(18) 0.2500 -0.35191(13) 0.0529(4) Uani 1 2 d S . .
C3 C 0.5343(3) 0.1917(3) 0.0546(3) 0.0327(8) Uani 1 1 d . . .
H3 H 0.5526 0.1454 0.0012 0.039 Uiso 1 1 calc R . .
S11 S 0.34569(8) 0.10319(8) -0.04911(8) 0.0289(2) Uani 1 1 d . . .
N11 N 0.1630(3) 0.1450(3) -0.1762(3) 0.0307(7) Uani 1 1 d . . .
C11 C 0.2104(4) 0.0833(3) -0.1055(3) 0.0290(8) Uani 1 1 d . . .
N12 N 0.1370(3) -0.0006(3) -0.0852(2) 0.0312(7) Uani 1 1 d . . .
C12 C 0.0542(4) 0.0989(4) -0.1985(3) 0.0360(9) Uani 1 1 d . . .
H12 H 0.0000 0.1264 -0.2450 0.043 Uiso 1 1 calc R . .
C13 C 0.0385(3) 0.0084(4) -0.1430(3) 0.0366(9) Uani 1 1 d . . .
H13 H -0.0277 -0.0398 -0.1436 0.044 Uiso 1 1 calc R . .
C14 C 0.1638(3) -0.0928(4) -0.0205(4) 0.0388(10) Uani 1 1 d . . .
H14A H 0.2204 -0.1425 -0.0518 0.058 Uiso 1 1 calc R . .
H14B H 0.0912 -0.1335 -0.0059 0.058 Uiso 1 1 calc R . .
H14C H 0.1979 -0.0642 0.0396 0.058 Uiso 1 1 calc R . .
H1B1 H 0.310(7) 0.2500 -0.226(6) 0.050 Uiso 1 2 d S . .

loop_
_atom_site_aniso_label
_atom_site_aniso_U_11
_atom_site_aniso_U_22
_atom_site_aniso_U_33
_atom_site_aniso_U_23
_atom_site_aniso_U_13
_atom_site_aniso_U_12
Ta1 0.01837(15) 0.02361(16) 0.02806(17) 0.000 -0.00084(7) 0.000
Cl1 0.0286(4) 0.0409(5) 0.0412(6) -0.0131(4) -0.0009(4) 0.0038(4)
C1 0.028(3) 0.055(4) 0.033(3) 0.000 -0.004(2) 0.000
B1 0.033(3) 0.032(3) 0.028(3) 0.000 0.000(2) 0.000
Cl2 0.0200(5) 0.0295(6) 0.0354(7) 0.000 -0.0010(5) 0.000
C2 0.0200(16) 0.037(2) 0.047(2) 0.0084(18) -0.0054(15) 0.0032(15)
Cl3 0.0719(11) 0.0573(11) 0.0296(8) 0.000 -0.0046(7) 0.000
C3 0.0170(16) 0.036(2) 0.045(2) -0.0063(19) -0.0045(16) 0.0016(15)
S11 0.0238(4) 0.0253(5) 0.0377(5) -0.0037(4) -0.0031(4) 0.0014(3)
N11 0.0286(16) 0.0297(17) 0.0337(19) -0.0041(15) -0.0034(12) -0.0004(12)
C11 0.0280(18) 0.0270(19) 0.0320(19) -0.0045(16) 0.0005(16) 0.0011(15)
N12 0.0280(16) 0.0263(17) 0.039(2) -0.0046(13) -0.0013(13) -0.0046(15)
C12 0.0283(18) 0.039(2) 0.041(2) -0.0074(18) -0.0097(16) 0.0007(16)
C13 0.0273(18) 0.036(2) 0.046(2) -0.0099(18) -0.0026(16) -0.0024(16)
C14 0.033(2) 0.029(2) 0.055(3) 0.001(2) 0.0018(17) -0.0024(15)

loop_
_geom_bond_atom_site_label_1
_geom_bond_atom_site_label_2
_geom_bond_distance
_geom_bond_site_symmetry_2
_geom_bond_publ_flag
Ta1 C1 2.419(6) . ?
Ta1 C2 2.438(4) 8_565 ?
Ta1 C2 2.438(4) . ?
Ta1 Cl1 2.4469(11) . ?
Ta1 Cl1 2.4469(11) 8_565 ?
Ta1 Cl2 2.4472(16) . ?
Ta1 C3 2.460(4) 8_565 ?
Ta1 C3 2.460(4) . ?
Ta1 S11 2.5477(13) . ?
Ta1 S11 2.5477(13) 8_565 ?
C1 C2 1.400(6) . ?
C1 C2 1.400(6) 8_565 ?
B1 N11 1.545(5) 8_565 ?
B1 N11 1.545(5) . ?
B1 Cl3 1.862(7) . ?
C2 C3 1.393(6) . ?
C3 C3 1.410(8) 8_565 ?
S11 C11 1.738(4) . ?
N11 C11 1.342(5) . ?
N11 C12 1.390(5) . ?
C11 N12 1.343(5) . ?
N12 C13 1.379(5) . ?
N12 C14 1.461(6) . ?
C12 C13 1.348(6) . ?
